data_4065967
loop_
_publ_author_name
'Zhang, Ben-Shang'
'Wang, Wei'
'Shao, Dan-Dan'
'Hao, Xin-Qi'
'Gong, Jun-Fang'
'Song, Mao-Ping'

_publ_section_title
;
 Unsymmetrical Chiral PCN Pincer Palladium(II) and Nickel(II) Complexes of
 (Imidazolinyl)aryl Phosphinite Ligands: Synthesis via Ligand C&#x2212;H
 Activation, Crystal Structures, and Catalytic Studies
;
_journal_issue 11
_journal_name_full Organometallics
_journal_page_first 2579
_journal_paper_doi 10.1021/om100232n
_journal_volume 29
_journal_year 2010
_chemical_formula_sum 'C31 H31 Cl N2 O3 P Pd'
_chemical_formula_weight 652.40
_chemical_name_systematic
; 
 ? 
;
_space_group_IT_number 14
_symmetry_cell_setting monoclinic
_symmetry_space_group_name_Hall '-P 2yn'
_symmetry_space_group_name_H-M 'P 1 21/n 1'
_atom_sites_solution_hydrogens geom
_atom_sites_solution_primary direct
_atom_sites_solution_secondary difmap
_audit_creation_method SHELXL-97
_cell_angle_alpha 90.00
_cell_angle_beta 99.36(3)
_cell_angle_gamma 90.00
_cell_formula_units_Z 4
_cell_length_a 15.395(3)
_cell_length_b 13.024(3)
_cell_length_c 15.650(3)
_cell_measurement_reflns_used 397
_cell_measurement_temperature 291(2)
_cell_measurement_theta_max 25.1
_cell_measurement_theta_min 2
_cell_volume 3096.1(11)
_computing_cell_refinement raxis
_computing_data_collection raxis
_computing_data_reduction raxis
_computing_molecular_graphics texsan
_computing_publication_material texsan
_computing_structure_refinement 'SHELXL-97 (Sheldrick, 1997)'
_computing_structure_solution 'SHELXS-97 (Sheldrick, 1990)'
_diffrn_ambient_temperature 291(2)
_diffrn_measured_fraction_theta_full 0.970
_diffrn_measured_fraction_theta_max 0.970
_diffrn_measurement_device_type R-AXIS-IV
_diffrn_measurement_method 'Oscillation  frames'
_diffrn_radiation_monochromator graphite
_diffrn_radiation_source 'fine-focus sealed tube'
_diffrn_radiation_type MoK\a
_diffrn_radiation_wavelength 0.71073
_diffrn_reflns_av_R_equivalents 0.0288
_diffrn_reflns_av_sigmaI/netI 0.0363
_diffrn_reflns_limit_h_max 18
_diffrn_reflns_limit_h_min 0
_diffrn_reflns_limit_k_max 15
_diffrn_reflns_limit_k_min -15
_diffrn_reflns_limit_l_max 18
_diffrn_reflns_limit_l_min -18
_diffrn_reflns_number 9622
_diffrn_reflns_theta_full 25.00
_diffrn_reflns_theta_max 25.00
_diffrn_reflns_theta_min 2.33
_exptl_absorpt_coefficient_mu 0.770
_exptl_absorpt_correction_T_max 0.8738
_exptl_absorpt_correction_T_min 0.8612
_exptl_absorpt_correction_type multi-scan
_exptl_absorpt_process_details 'ABSCOR (Higashi, 1995)'
_exptl_crystal_colour colorless
_exptl_crystal_density_diffrn 1.400
_exptl_crystal_density_method 'not measured'
_exptl_crystal_description prismatic
_exptl_crystal_F_000 1332
_exptl_crystal_size_max 0.20
_exptl_crystal_size_mid 0.20
_exptl_crystal_size_min 0.18
_refine_diff_density_max 0.992
_refine_diff_density_min -0.540
_refine_diff_density_rms 0.085
_refine_ls_extinction_coef 0.0096(6)
_refine_ls_extinction_expression Fc^*^=kFc[1+0.001xFc^2^\l^3^/sin(2\q)]^-1/4^
_refine_ls_extinction_method SHELXL
_refine_ls_goodness_of_fit_ref 1.103
_refine_ls_hydrogen_treatment constr
_refine_ls_matrix_type full
_refine_ls_number_parameters 381
_refine_ls_number_reflns 5281
_refine_ls_number_restraints 19
_refine_ls_restrained_S_all 1.122
_refine_ls_R_factor_all 0.0698
_refine_ls_R_factor_gt 0.0635
_refine_ls_shift/su_max 0.000
_refine_ls_shift/su_mean 0.000
_refine_ls_structure_factor_coef Fsqd
_refine_ls_weighting_details 'calc w=1/[\s^2^(Fo^2^)+(0.0510P)^2^+12.8116P] where P=(Fo^2^+2Fc^2^)/3'
_refine_ls_weighting_scheme calc
_refine_ls_wR_factor_gt 0.1526
_refine_ls_wR_factor_ref 0.1563
_reflns_number_gt 4858
_reflns_number_total 5281
_reflns_threshold_expression >2sigma(I)
_cod_data_source_file om100232n_si_002.cif
_cod_data_source_block Complex-3a
_cod_depositor_comments
;
The following automatic conversions were performed:

'_symmetry_cell_setting' value 'Monoclinic' changed to 'monoclinic'
according to /home/saulius/struct/CIF-dictionaries/cif_core.dic
dictionary named 'cif_core.dic' version 2.4.1 from
2010-06-29.

'_exptl_absorpt_correction_type' value 'Multi-scan'
changed to 'multi-scan' according to
/home/saulius/struct/CIF-dictionaries/cif_core.dic dictionary named
'cif_core.dic' version 2.4.1 from 2010-06-29.

Automatic conversion script
Id: cif_fix_values 1715 2011-07-08 13:25:40Z adriana 
;
_cod_original_cell_volume 3095.9(11)
_cod_original_sg_symbol_H-M P2(1)/n
_cod_database_code 4065967

loop_
_symmetry_equiv_pos_as_xyz
'x, y, z'
'-x+1/2, y+1/2, -z+1/2'
'-x, -y, -z'
'x-1/2, -y-1/2, z-1/2'

loop_
_atom_site_label
_atom_site_type_symbol
_atom_site_fract_x
_atom_site_fract_y
_atom_site_fract_z
_atom_site_U_iso_or_equiv
_atom_site_adp_type
_atom_site_occupancy
_atom_site_symmetry_multiplicity
_atom_site_calc_flag
_atom_site_refinement_flags
_atom_site_disorder_assembly
_atom_site_disorder_group
Pd1 Pd 0.25119(3) 0.28373(4) 0.99409(3) 0.0438(2) Uani 1 1 d . . .
P1 P 0.20449(10) 0.22715(13) 1.11134(10) 0.0460(4) Uani 1 1 d . . .
Cl1 Cl 0.11205(11) 0.30409(19) 0.90447(12) 0.0755(6) Uani 1 1 d . . .
O1 O 0.2926(3) 0.2127(4) 1.1860(3) 0.0551(11) Uani 1 1 d . . .
O2 O 0.8451(3) 0.3364(5) 0.9552(4) 0.0827(17) Uani 1 1 d . . .
N1 N 0.3383(3) 0.3328(5) 0.9115(3) 0.0558(14) Uani 1 1 d . A .
N2 N 0.4786(4) 0.3566(6) 0.8941(4) 0.076(2) Uani 1 1 d . . .
C1 C 0.1373(4) 0.3111(5) 1.1649(4) 0.0506(15) Uani 1 1 d . . .
C2 C 0.1749(6) 0.3814(6) 1.2266(5) 0.069(2) Uani 1 1 d . . .
H2A H 0.2356 0.3816 1.2445 0.083 Uiso 1 1 calc R . .
C3 C 0.1223(7) 0.4519(7) 1.2620(6) 0.089(3) Uani 1 1 d . . .
H3A H 0.1484 0.4990 1.3030 0.107 Uiso 1 1 calc R . .
C4 C 0.0326(8) 0.4526(8) 1.2371(7) 0.095(3) Uani 1 1 d . . .
H4A H -0.0028 0.4984 1.2615 0.114 Uiso 1 1 calc R . .
C5 C -0.0030(6) 0.3841(8) 1.1756(7) 0.091(3) Uani 1 1 d . . .
H5A H -0.0636 0.3850 1.1574 0.110 Uiso 1 1 calc R . .
C6 C 0.0467(5) 0.3132(6) 1.1388(5) 0.068(2) Uani 1 1 d . . .
H6A H 0.0197 0.2674 1.0970 0.081 Uiso 1 1 calc R . .
C7 C 0.1524(4) 0.1037(5) 1.1070(4) 0.0473(14) Uani 1 1 d . . .
C8 C 0.1237(5) 0.0637(6) 1.1803(5) 0.0628(18) Uani 1 1 d . . .
H8A H 0.1300 0.1016 1.2313 0.075 Uiso 1 1 calc R . .
C9 C 0.0854(5) -0.0336(6) 1.1765(6) 0.071(2) Uani 1 1 d . . .
H9A H 0.0658 -0.0600 1.2252 0.085 Uiso 1 1 calc R . .
C10 C 0.0762(5) -0.0912(6) 1.1018(6) 0.075(2) Uani 1 1 d . . .
H10A H 0.0490 -0.1551 1.0994 0.090 Uiso 1 1 calc R . .
C11 C 0.1080(6) -0.0530(7) 1.0302(6) 0.086(3) Uani 1 1 d . . .
H11A H 0.1046 -0.0927 0.9803 0.103 Uiso 1 1 calc R . .
C12 C 0.1449(5) 0.0445(6) 1.0327(5) 0.068(2) Uani 1 1 d . . .
H12A H 0.1648 0.0702 0.9840 0.082 Uiso 1 1 calc R . .
C13 C 0.3653(4) 0.2686(5) 1.0708(4) 0.0427(13) Uani 1 1 d . . .
C14 C 0.3712(4) 0.2390(5) 1.1569(4) 0.0452(13) Uani 1 1 d . . .
C15 C 0.4508(4) 0.2318(5) 1.2107(4) 0.0543(16) Uani 1 1 d . . .
H15A H 0.4538 0.2093 1.2675 0.065 Uiso 1 1 calc R . .
C16 C 0.5265(4) 0.2587(6) 1.1790(4) 0.0612(18) Uani 1 1 d . . .
H16A H 0.5805 0.2544 1.2154 0.073 Uiso 1 1 calc R . .
C17 C 0.5237(4) 0.2924(6) 1.0932(5) 0.0607(18) Uani 1 1 d . . .
H17A H 0.5750 0.3109 1.0728 0.073 Uiso 1 1 calc R . .
C18 C 0.4408(4) 0.2976(5) 1.0385(4) 0.0484(14) Uani 1 1 d . . .
C19 C 0.4213(4) 0.3294(5) 0.9470(4) 0.0506(15) Uani 1 1 d . . .
C20 C 0.4295(5) 0.3828(9) 0.8089(6) 0.091(3) Uani 1 1 d U A .
H20A H 0.4461 0.3388 0.7642 0.110 Uiso 1 1 calc R . .
H20B H 0.4391 0.4539 0.7943 0.110 Uiso 1 1 calc R . .
C21 C 0.3315(5) 0.3643(9) 0.8198(5) 0.086(3) Uani 1 1 d U . .
C22 C 0.5726(4) 0.3543(6) 0.9098(5) 0.0594(17) Uani 1 1 d . . .
C23 C 0.6204(5) 0.4426(6) 0.9210(5) 0.0657(19) Uani 1 1 d . . .
H23A H 0.5914 0.5055 0.9185 0.079 Uiso 1 1 calc R . .
C24 C 0.7118(5) 0.4400(6) 0.9362(5) 0.069(2) Uani 1 1 d . . .
H24A H 0.7436 0.5010 0.9438 0.082 Uiso 1 1 calc R . .
C25 C 0.7553(4) 0.3480(6) 0.9401(5) 0.0614(18) Uani 1 1 d . . .
C26 C 0.7069(6) 0.2562(7) 0.9273(7) 0.090(3) Uani 1 1 d . . .
H26A H 0.7356 0.1931 0.9298 0.108 Uiso 1 1 calc R . .
C27 C 0.6161(5) 0.2613(7) 0.9108(7) 0.087(3) Uani 1 1 d . . .
H27A H 0.5836 0.2011 0.9002 0.104 Uiso 1 1 calc R . .
C28 C 0.8974(5) 0.4245(8) 0.9538(7) 0.090(3) Uani 1 1 d . . .
H28A H 0.9585 0.4057 0.9660 0.135 Uiso 1 1 calc R . .
H28B H 0.8845 0.4721 0.9969 0.135 Uiso 1 1 calc R . .
H28C H 0.8849 0.4560 0.8977 0.135 Uiso 1 1 calc R . .
C29' C 0.2719(11) 0.329(4) 0.7607(11) 0.131(12) Uani 0.56(2) 1 d PU A 1
H29A H 0.2134 0.3346 0.7774 0.158 Uiso 0.56(2) 1 calc PR A 1
C30' C 0.272(3) 0.369(4) 0.668(2) 0.17(2) Uani 0.56(2) 1 d P A 1
H30A H 0.2568 0.4410 0.6651 0.249 Uiso 0.56(2) 1 calc PR A 1
H30B H 0.2289 0.3320 0.6280 0.249 Uiso 0.56(2) 1 calc PR A 1
H30C H 0.3289 0.3601 0.6521 0.249 Uiso 0.56(2) 1 calc PR A 1
C31' C 0.304(2) 0.212(3) 0.7605(18) 0.22(2) Uani 0.56(2) 1 d PU A 1
H31A H 0.2995 0.1812 0.8154 0.324 Uiso 0.56(2) 1 calc PR A 1
H31B H 0.3635 0.2098 0.7507 0.324 Uiso 0.56(2) 1 calc PR A 1
H31C H 0.2668 0.1753 0.7153 0.324 Uiso 0.56(2) 1 calc PR A 1
C29 C 0.2676(14) 0.430(3) 0.7802(14) 0.090(9) Uani 0.44(2) 1 d P A 2
H29B H 0.2108 0.4049 0.7921 0.107 Uiso 0.44(2) 1 calc PR A 2
C30 C 0.262(4) 0.438(4) 0.685(2) 0.146(19) Uani 0.44(2) 1 d P A 2
H30D H 0.2511 0.3706 0.6594 0.219 Uiso 0.44(2) 1 calc PR A 2
H30E H 0.3157 0.4645 0.6710 0.219 Uiso 0.44(2) 1 calc PR A 2
H30F H 0.2139 0.4824 0.6618 0.219 Uiso 0.44(2) 1 calc PR A 2
C31 C 0.284(2) 0.528(3) 0.8234(17) 0.129(12) Uani 0.44(2) 1 d P A 2
H31D H 0.2850 0.5190 0.8844 0.194 Uiso 0.44(2) 1 calc PR A 2
H31E H 0.2386 0.5754 0.8008 0.194 Uiso 0.44(2) 1 calc PR A 2
H31F H 0.3401 0.5539 0.8137 0.194 Uiso 0.44(2) 1 calc PR A 2
O1W O 0.0803(7) 0.5264(8) 0.5205(8) 0.180(4) Uani 1 1 d U . .
H1W2 H 0.1243 0.5063 0.4896 0.216 Uiso 1 1 d R . .
H1W H 0.0739 0.5572 0.5770 0.216 Uiso 1 1 d R . .

loop_
_atom_site_aniso_label
_atom_site_aniso_U_11
_atom_site_aniso_U_22
_atom_site_aniso_U_33
_atom_site_aniso_U_23
_atom_site_aniso_U_13
_atom_site_aniso_U_12
Pd1 0.0345(3) 0.0588(3) 0.0373(3) 0.0045(2) 0.00375(17) -0.0050(2)
P1 0.0405(8) 0.0561(10) 0.0417(8) 0.0048(7) 0.0070(6) -0.0026(7)
Cl1 0.0381(8) 0.1287(18) 0.0558(10) 0.0151(10) -0.0043(7) -0.0069(10)
O1 0.048(2) 0.074(3) 0.042(2) 0.014(2) 0.0041(18) -0.001(2)
O2 0.047(3) 0.082(4) 0.120(5) 0.008(3) 0.017(3) 0.004(3)
N1 0.039(3) 0.085(4) 0.044(3) 0.008(3) 0.008(2) -0.010(3)
N2 0.038(3) 0.123(6) 0.069(4) 0.015(4) 0.014(3) -0.009(3)
C1 0.052(4) 0.048(4) 0.052(4) 0.007(3) 0.011(3) -0.004(3)
C2 0.073(5) 0.070(5) 0.065(4) -0.012(4) 0.017(4) -0.004(4)
C3 0.114(8) 0.069(6) 0.090(6) -0.019(5) 0.029(6) -0.001(5)
C4 0.120(9) 0.072(6) 0.103(7) -0.004(5) 0.052(6) 0.015(6)
C5 0.066(5) 0.089(7) 0.129(8) 0.011(6) 0.044(5) 0.019(5)
C6 0.050(4) 0.072(5) 0.083(5) -0.006(4) 0.017(4) 0.004(3)
C7 0.038(3) 0.051(4) 0.054(4) 0.003(3) 0.010(3) 0.004(3)
C8 0.069(5) 0.062(4) 0.062(4) -0.001(3) 0.025(4) 0.000(4)
C9 0.070(5) 0.057(4) 0.093(6) 0.019(4) 0.034(4) 0.000(4)
C10 0.070(5) 0.049(4) 0.107(7) 0.002(4) 0.017(5) -0.006(4)
C11 0.100(7) 0.068(5) 0.089(6) -0.016(5) 0.016(5) -0.012(5)
C12 0.082(5) 0.068(5) 0.056(4) -0.004(4) 0.019(4) -0.010(4)
C13 0.043(3) 0.045(3) 0.039(3) -0.003(2) 0.004(2) -0.004(3)
C14 0.044(3) 0.046(3) 0.046(3) 0.003(3) 0.006(2) 0.000(3)
C15 0.052(4) 0.062(4) 0.045(3) 0.001(3) -0.004(3) 0.007(3)
C16 0.038(3) 0.085(5) 0.057(4) -0.003(4) -0.005(3) 0.006(3)
C17 0.033(3) 0.082(5) 0.065(4) 0.005(4) 0.002(3) 0.001(3)
C18 0.038(3) 0.055(4) 0.050(3) 0.002(3) 0.003(3) -0.004(3)
C19 0.039(3) 0.060(4) 0.053(4) 0.001(3) 0.008(3) -0.004(3)
C20 0.066(5) 0.140(7) 0.070(5) 0.019(5) 0.018(4) -0.014(5)
C21 0.066(4) 0.136(7) 0.055(4) 0.034(4) 0.010(4) -0.022(5)
C22 0.041(3) 0.079(5) 0.062(4) -0.005(4) 0.019(3) -0.011(3)
C23 0.059(4) 0.060(4) 0.080(5) -0.002(4) 0.018(4) 0.004(4)
C24 0.055(4) 0.054(4) 0.097(6) -0.001(4) 0.013(4) -0.013(3)
C25 0.044(4) 0.061(4) 0.082(5) -0.005(4) 0.019(3) -0.005(3)
C26 0.070(5) 0.060(5) 0.145(9) -0.019(5) 0.031(6) 0.000(4)
C27 0.060(5) 0.065(5) 0.138(8) -0.020(5) 0.023(5) -0.015(4)
C28 0.042(4) 0.111(7) 0.118(7) 0.016(6) 0.014(4) -0.012(4)
C29' 0.047(9) 0.30(4) 0.048(9) -0.012(16) 0.012(7) -0.039(15)
C30' 0.11(2) 0.32(7) 0.057(15) 0.00(3) -0.002(13) -0.01(3)
C31' 0.25(4) 0.31(4) 0.11(2) -0.08(3) 0.08(2) -0.01(3)
C29 0.069(13) 0.16(3) 0.041(11) 0.020(13) 0.005(9) -0.030(15)
C30 0.18(4) 0.22(5) 0.027(14) 0.03(2) -0.012(16) 0.00(3)
C31 0.14(3) 0.15(3) 0.089(18) 0.049(19) 0.020(17) 0.02(2)
O1W 0.190(7) 0.121(6) 0.210(8) 0.044(6) -0.026(6) -0.026(6)

loop_
_atom_type_symbol
_atom_type_description
_atom_type_scat_dispersion_real
_atom_type_scat_dispersion_imag
_atom_type_scat_source
C C 0.0033 0.0016 'International Tables Vol C Tables 4.2.6.8 and 6.1.1.4'
H H 0.0000 0.0000 'International Tables Vol C Tables 4.2.6.8 and 6.1.1.4'
N N 0.0061 0.0033 'International Tables Vol C Tables 4.2.6.8 and 6.1.1.4'
O O 0.0106 0.0060 'International Tables Vol C Tables 4.2.6.8 and 6.1.1.4'
P P 0.1023 0.0942 'International Tables Vol C Tables 4.2.6.8 and 6.1.1.4'
Cl Cl 0.1484 0.1585 'International Tables Vol C Tables 4.2.6.8 and 6.1.1.4'
Pd Pd -0.9988 1.0072 'International Tables Vol C Tables 4.2.6.8 and 6.1.1.4'

loop_
_geom_angle_atom_site_label_1
_geom_angle_atom_site_label_2
_geom_angle_atom_site_label_3
_geom_angle
C13 Pd1 N1 79.1(2)
C13 Pd1 P1 80.70(17)
N1 Pd1 P1 159.78(15)
C13 Pd1 Cl1 178.53(18)
N1 Pd1 Cl1 101.93(15)
P1 Pd1 Cl1 98.27(7)
O1 P1 C7 103.6(3)
O1 P1 C1 102.0(3)
C7 P1 C1 105.9(3)
O1 P1 Pd1 106.58(16)
C7 P1 Pd1 118.2(2)
C1 P1 Pd1 118.3(2)
C14 O1 P1 113.3(4)
C25 O2 C28 118.1(6)
C19 N1 C21 109.3(5)
C19 N1 Pd1 113.9(4)
C21 N1 Pd1 136.7(4)
C19 N2 C22 129.3(6)
C19 N2 C20 109.1(6)
C22 N2 C20 121.4(6)
C2 C1 C6 118.6(7)
C2 C1 P1 121.1(5)
C6 C1 P1 120.0(5)
C1 C2 C3 120.4(8)
C1 C2 H2A 119.8
C3 C2 H2A 119.8
C4 C3 C2 120.8(9)
C4 C3 H3A 119.6
C2 C3 H3A 119.6
C5 C4 C3 117.9(9)
C5 C4 H4A 121.0
C3 C4 H4A 121.0
C4 C5 C6 123.1(9)
C4 C5 H5A 118.4
C6 C5 H5A 118.4
C5 C6 C1 119.1(8)
C5 C6 H6A 120.4
C1 C6 H6A 120.4
C12 C7 C8 119.2(6)
C12 C7 P1 120.5(5)
C8 C7 P1 120.2(5)
C9 C8 C7 119.5(7)
C9 C8 H8A 120.2
C7 C8 H8A 120.2
C10 C9 C8 121.0(7)
C10 C9 H9A 119.5
C8 C9 H9A 119.5
C9 C10 C11 119.3(7)
C9 C10 H10A 120.3
C11 C10 H10A 120.3
C10 C11 C12 120.1(8)
C10 C11 H11A 120.0
C12 C11 H11A 120.0
C7 C12 C11 120.8(7)
C7 C12 H12A 119.6
C11 C12 H12A 119.6
C14 C13 C18 119.9(5)
C14 C13 Pd1 122.0(4)
C18 C13 Pd1 117.8(4)
C15 C14 C13 121.7(6)
C15 C14 O1 121.0(5)
C13 C14 O1 117.3(5)
C14 C15 C16 118.8(6)
C14 C15 H15A 120.6
C16 C15 H15A 120.6
C15 C16 C17 121.6(6)
C15 C16 H16A 119.2
C17 C16 H16A 119.2
C16 C17 C18 118.4(6)
C16 C17 H17A 120.8
C18 C17 H17A 120.8
C13 C18 C17 119.4(6)
C13 C18 C19 112.2(5)
C17 C18 C19 128.4(6)
N1 C19 N2 114.9(6)
N1 C19 C18 116.8(5)
N2 C19 C18 128.2(6)
N2 C20 C21 103.3(6)
N2 C20 H20A 111.1
C21 C20 H20A 111.1
N2 C20 H20B 111.1
C21 C20 H20B 111.1
H20A C20 H20B 109.1
C29' C21 C29 61.3(17)
C29' C21 N1 122.1(14)
C29 C21 N1 122.8(12)
C29' C21 C20 124.7(11)
C29 C21 C20 119.2(12)
N1 C21 C20 103.4(6)
C23 C22 C27 119.2(6)
C23 C22 N2 121.0(7)
C27 C22 N2 119.7(7)
C22 C23 C24 120.8(7)
C22 C23 H23A 119.6
C24 C23 H23A 119.6
C25 C24 C23 120.2(7)
C25 C24 H24A 119.9
C23 C24 H24A 119.9
C24 C25 O2 125.1(7)
C24 C25 C26 119.6(7)
O2 C25 C26 115.3(7)
C27 C26 C25 118.8(8)
C27 C26 H26A 120.6
C25 C26 H26A 120.6
C26 C27 C22 121.2(8)
C26 C27 H27A 119.4
C22 C27 H27A 119.4
O2 C28 H28A 109.5
O2 C28 H28B 109.5
H28A C28 H28B 109.5
O2 C28 H28C 109.5
H28A C28 H28C 109.5
H28B C28 H28C 109.5
C21 C29' C30' 117(3)
C21 C29' C31' 99(2)
C30' C29' C31' 106(3)
C21 C29' H29A 111.4
C30' C29' H29A 111.4
C31' C29' H29A 111.4
C29' C30' H30A 109.5
C29' C30' H30B 109.5
H30A C30' H30B 109.5
C29' C30' H30C 109.5
H30A C30' H30C 109.5
H30B C30' H30C 109.5
C29' C31' H31A 109.5
C29' C31' H31B 109.5
H31A C31' H31B 109.5
C29' C31' H31C 109.5
H31A C31' H31C 109.5
H31B C31' H31C 109.5
C21 C29 C31 106.2(19)
C21 C29 C30 115(3)
C31 C29 C30 113(3)
C21 C29 H29B 107.5
C31 C29 H29B 107.5
C30 C29 H29B 107.5
C29 C30 H30D 109.5
C29 C30 H30E 109.5
H30D C30 H30E 109.5
C29 C30 H30F 109.5
H30D C30 H30F 109.5
H30E C30 H30F 109.5
C29 C31 H31D 109.5
C29 C31 H31E 109.5
H31D C31 H31E 109.5
C29 C31 H31F 109.5
H31D C31 H31F 109.5
H31E C31 H31F 109.5
H1W2 O1W H1W 139.8

loop_
_geom_bond_atom_site_label_1
_geom_bond_atom_site_label_2
_geom_bond_distance
Pd1 C13 1.969(6)
Pd1 N1 2.107(5)
Pd1 P1 2.2037(16)
Pd1 Cl1 2.3766(18)
P1 O1 1.651(4)
P1 C7 1.793(7)
P1 C1 1.804(7)
O1 C14 1.402(7)
O2 C25 1.373(8)
O2 C28 1.404(10)
N1 C19 1.309(8)
N1 C21 1.481(9)
N2 C19 1.351(8)
N2 C22 1.428(8)
N2 C20 1.463(10)
C1 C2 1.388(10)
C1 C6 1.388(9)
C2 C3 1.397(11)
C2 H2A 0.9300
C3 C4 1.373(13)
C3 H3A 0.9300
C4 C5 1.360(14)
C4 H4A 0.9300
C5 C6 1.384(11)
C5 H5A 0.9300
C6 H6A 0.9300
C7 C12 1.384(9)
C7 C8 1.395(9)
C8 C9 1.395(11)
C8 H8A 0.9300
C9 C10 1.377(12)
C9 H9A 0.9300
C10 C11 1.387(12)
C10 H10A 0.9300
C11 C12 1.388(12)
C11 H11A 0.9300
C12 H12A 0.9300
C13 C14 1.391(8)
C13 C18 1.393(8)
C14 C15 1.372(8)
C15 C16 1.384(9)
C15 H15A 0.9300
C16 C17 1.407(10)
C16 H16A 0.9300
C17 C18 1.417(8)
C17 H17A 0.9300
C18 C19 1.475(9)
C20 C21 1.563(11)
C20 H20A 0.9700
C20 H20B 0.9700
C21 C29' 1.28(2)
C21 C29 1.37(3)
C22 C23 1.361(10)
C22 C27 1.383(11)
C23 C24 1.389(10)
C23 H23A 0.9300
C24 C25 1.370(10)
C24 H24A 0.9300
C25 C26 1.405(11)
C26 C27 1.382(12)
C26 H26A 0.9300
C27 H27A 0.9300
C28 H28A 0.9600
C28 H28B 0.9600
C28 H28C 0.9600
C29' C30' 1.55(4)
C29' C31' 1.60(5)
C29' H29A 0.9800
C30' H30A 0.9600
C30' H30B 0.9600
C30' H30C 0.9600
C31' H31A 0.9600
C31' H31B 0.9600
C31' H31C 0.9600
C29 C31 1.44(4)
C29 C30 1.49(4)
C29 H29B 0.9800
C30 H30D 0.9600
C30 H30E 0.9600
C30 H30F 0.9600
C31 H31D 0.9600
C31 H31E 0.9600
C31 H31F 0.9600
O1W H1W2 0.9320
O1W H1W 0.9898

loop_
_geom_torsion_atom_site_label_1
_geom_torsion_atom_site_label_2
_geom_torsion_atom_site_label_3
_geom_torsion_atom_site_label_4
_geom_torsion
C13 Pd1 P1 O1 1.7(3)
N1 Pd1 P1 O1 0.6(6)
Cl1 Pd1 P1 O1 -177.3(2)
C13 Pd1 P1 C7 -114.4(3)
N1 Pd1 P1 C7 -115.4(6)
Cl1 Pd1 P1 C7 66.7(2)
C13 Pd1 P1 C1 115.7(3)
N1 Pd1 P1 C1 114.6(6)
Cl1 Pd1 P1 C1 -63.3(3)
C7 P1 O1 C14 125.4(4)
C1 P1 O1 C14 -124.7(4)
Pd1 P1 O1 C14 0.0(4)
C13 Pd1 N1 C19 0.7(5)
P1 Pd1 N1 C19 1.7(9)
Cl1 Pd1 N1 C19 179.6(5)
C13 Pd1 N1 C21 175.2(9)
P1 Pd1 N1 C21 176.3(7)
Cl1 Pd1 N1 C21 -5.8(9)
O1 P1 C1 C2 29.7(6)
C7 P1 C1 C2 137.8(6)
Pd1 P1 C1 C2 -86.8(6)
O1 P1 C1 C6 -156.5(6)
C7 P1 C1 C6 -48.4(6)
Pd1 P1 C1 C6 87.0(6)
C6 C1 C2 C3 0.6(11)
P1 C1 C2 C3 174.4(6)
C1 C2 C3 C4 0.5(14)
C2 C3 C4 C5 -1.5(15)
C3 C4 C5 C6 1.4(15)
C4 C5 C6 C1 -0.3(14)
C2 C1 C6 C5 -0.7(11)
P1 C1 C6 C5 -174.6(7)
O1 P1 C7 C12 -115.3(6)
C1 P1 C7 C12 137.7(6)
Pd1 P1 C7 C12 2.3(6)
O1 P1 C7 C8 60.9(6)
C1 P1 C7 C8 -46.1(6)
Pd1 P1 C7 C8 178.5(5)
C12 C7 C8 C9 -2.1(10)
P1 C7 C8 C9 -178.3(6)
C7 C8 C9 C10 0.6(12)
C8 C9 C10 C11 2.0(13)
C9 C10 C11 C12 -3.0(14)
C8 C7 C12 C11 1.0(11)
P1 C7 C12 C11 177.2(7)
C10 C11 C12 C7 1.5(13)
N1 Pd1 C13 C14 176.1(6)
P1 Pd1 C13 C14 -3.5(5)
Cl1 Pd1 C13 C14 42(8)
N1 Pd1 C13 C18 1.9(5)
P1 Pd1 C13 C18 -177.7(5)
Cl1 Pd1 C13 C18 -132(7)
C18 C13 C14 C15 -3.7(10)
Pd1 C13 C14 C15 -177.8(5)
C18 C13 C14 O1 178.7(6)
Pd1 C13 C14 O1 4.6(8)
P1 O1 C14 C15 179.8(5)
P1 O1 C14 C13 -2.6(7)
C13 C14 C15 C16 2.6(10)
O1 C14 C15 C16 -179.9(6)
C14 C15 C16 C17 -0.4(11)
C15 C16 C17 C18 -0.6(11)
C14 C13 C18 C17 2.6(9)
Pd1 C13 C18 C17 177.0(5)
C14 C13 C18 C19 -178.3(6)
Pd1 C13 C18 C19 -3.9(7)
C16 C17 C18 C13 -0.6(10)
C16 C17 C18 C19 -179.5(7)
C21 N1 C19 N2 1.3(10)
Pd1 N1 C19 N2 177.4(5)
C21 N1 C19 C18 -179.0(7)
Pd1 N1 C19 C18 -3.0(8)
C22 N2 C19 N1 -175.0(8)
C20 N2 C19 N1 -0.1(10)
C22 N2 C19 C18 5.4(14)
C20 N2 C19 C18 -179.7(8)
C13 C18 C19 N1 4.5(9)
C17 C18 C19 N1 -176.5(7)
C13 C18 C19 N2 -176.0(7)
C17 C18 C19 N2 3.0(12)
C19 N2 C20 C21 -1.1(11)
C22 N2 C20 C21 174.3(8)
C19 N1 C21 C29' 145(2)
Pd1 N1 C21 C29' -30(3)
C19 N1 C21 C29 -140.5(18)
Pd1 N1 C21 C29 45(2)
C19 N1 C21 C20 -1.9(10)
Pd1 N1 C21 C20 -176.6(7)
N2 C20 C21 C29' -144(3)
N2 C20 C21 C29 142.2(19)
N2 C20 C21 N1 1.7(11)
C19 N2 C22 C23 -108.3(10)
C20 N2 C22 C23 77.4(11)
C19 N2 C22 C27 73.9(12)
C20 N2 C22 C27 -100.5(11)
C27 C22 C23 C24 -2.1(12)
N2 C22 C23 C24 -180.0(7)
C22 C23 C24 C25 0.0(12)
C23 C24 C25 O2 -179.6(7)
C23 C24 C25 C26 1.0(13)
C28 O2 C25 C24 -10.1(12)
C28 O2 C25 C26 169.3(9)
C24 C25 C26 C27 0.1(14)
O2 C25 C26 C27 -179.3(9)
C25 C26 C27 C22 -2.2(16)
C23 C22 C27 C26 3.2(14)
N2 C22 C27 C26 -178.9(9)
C29 C21 C29' C30' 67(3)
N1 C21 C29' C30' 179(2)
C20 C21 C29' C30' -41(4)
C29 C21 C29' C31' 180(2)
N1 C21 C29' C31' -68(2)
C20 C21 C29' C31' 72(2)
C29' C21 C29 C31 177(2)
N1 C21 C29 C31 65(2)
C20 C21 C29 C31 -68(2)
C29' C21 C29 C30 -58(3)
N1 C21 C29 C30 -169(3)
C20 C21 C29 C30 58(4)
